data_7111536
loop_
_publ_author_name
'Zhu, Yingguang'
'Zhai, Changwei'
'Yue, Yongli'
'Yang, Liping'
'Hu, Wenhao'

_publ_section_title
;
 One-pot three-component tandem reaction of diazo compounds with anilines
 and unsaturated ketoesters: a novel synthesis of 2,3-dihydropyrrole
 derivatives
;
_journal_issue 11
_journal_name_full 'Chemical Communications'
_journal_page_first 1362
_journal_page_last 1364
_journal_paper_doi 10.1039/b822626a
_journal_year 2009
_chemical_formula_sum 'C26 H25 N O5'
_chemical_formula_weight 431.47
_chemical_name_systematic
;
?
;
_space_group_IT_number 2
_symmetry_cell_setting triclinic
_symmetry_space_group_name_Hall '-P 1'
_symmetry_space_group_name_H-M 'P -1'
_atom_sites_solution_hydrogens geom
_atom_sites_solution_primary direct
_atom_sites_solution_secondary difmap
_audit_creation_method SHELXL-97
_cell_angle_alpha 104.7420(10)
_cell_angle_beta 98.0810(10)
_cell_angle_gamma 101.1600(10)
_cell_formula_units_Z 2
_cell_length_a 9.0431(2)
_cell_length_b 9.1987(2)
_cell_length_c 14.3311(2)
_cell_measurement_reflns_used 9982
_cell_measurement_temperature 296(2)
_cell_measurement_theta_max 27.14
_cell_measurement_theta_min 2.06
_cell_volume 1108.22(4)
_computing_cell_refinement 'Bruker SMART'
_computing_data_collection 'Bruker SMART'
_computing_data_reduction 'Bruker SAINT'
_computing_molecular_graphics 'Bruker SHELXTL'
_computing_publication_material 'Bruker SHELXTL'
_computing_structure_refinement 'SHELXL-97 (Sheldrick, 1997)'
_computing_structure_solution 'SHELXS-97 (Sheldrick, 1990)'
_diffrn_ambient_temperature 296(2)
_diffrn_measured_fraction_theta_full 0.997
_diffrn_measured_fraction_theta_max 0.997
_diffrn_measurement_device_type 'CCD area detector'
_diffrn_measurement_method 'phi and omega scans'
_diffrn_radiation_monochromator graphite
_diffrn_radiation_source 'fine-focus sealed tube'
_diffrn_radiation_type MoK\a
_diffrn_radiation_wavelength 0.71073
_diffrn_reflns_av_R_equivalents 0.0181
_diffrn_reflns_av_sigmaI/netI 0.0158
_diffrn_reflns_limit_h_max 10
_diffrn_reflns_limit_h_min -10
_diffrn_reflns_limit_k_max 10
_diffrn_reflns_limit_k_min -10
_diffrn_reflns_limit_l_max 17
_diffrn_reflns_limit_l_min -17
_diffrn_reflns_number 15997
_diffrn_reflns_theta_full 25.01
_diffrn_reflns_theta_max 25.01
_diffrn_reflns_theta_min 1.50
_exptl_absorpt_coefficient_mu 0.090
_exptl_absorpt_correction_T_max 1
_exptl_absorpt_correction_T_min 0.897856
_exptl_absorpt_correction_type multi-scan
_exptl_absorpt_process_details SADABS
_exptl_crystal_colour colorless
_exptl_crystal_density_diffrn 1.293
_exptl_crystal_density_method 'not measured'
_exptl_crystal_description block
_exptl_crystal_F_000 456
_exptl_crystal_size_max 0.628
_exptl_crystal_size_mid 0.624
_exptl_crystal_size_min 0.516
_refine_diff_density_max 0.353
_refine_diff_density_min -0.352
_refine_diff_density_rms 0.031
_refine_ls_extinction_coef 0.034(3)
_refine_ls_extinction_expression Fc^*^=kFc[1+0.001xFc^2^\l^3^/sin(2\q)]^-1/4^
_refine_ls_extinction_method SHELXL
_refine_ls_goodness_of_fit_ref 1.031
_refine_ls_hydrogen_treatment constr
_refine_ls_matrix_type full
_refine_ls_number_parameters 290
_refine_ls_number_reflns 3889
_refine_ls_number_restraints 0
_refine_ls_restrained_S_all 1.031
_refine_ls_R_factor_all 0.0411
_refine_ls_R_factor_gt 0.0375
_refine_ls_shift/su_max 0.000
_refine_ls_shift/su_mean 0.000
_refine_ls_structure_factor_coef Fsqd
_refine_ls_weighting_details 'calc w=1/[\s^2^(Fo^2^)+(0.0519P)^2^+0.3245P] where P=(Fo^2^+2Fc^2^)/3'
_refine_ls_weighting_scheme calc
_refine_ls_wR_factor_gt 0.1014
_refine_ls_wR_factor_ref 0.1062
_reflns_number_gt 3515
_reflns_number_total 3889
_reflns_threshold_expression >2sigma(I)
_cod_data_source_file b822626asup1.cif
_cod_data_source_block z
_cod_depositor_comments
;
The following automatic conversions were performed:

'_symmetry_cell_setting' value 'Triclinic' changed to 'triclinic'
according to /home/saulius/struct/CIF-dictionaries/cif_core.dic
dictionary named 'cif_core.dic' version 2.4.2 from 2011-04-26.

Automatic conversion script
Id: cif_fix_values 1891 2012-01-12 08:04:46Z andrius 
;
_cod_original_sg_symbol_H-M P-1
_cod_database_code 7111536

loop_
_symmetry_equiv_pos_as_xyz
'x, y, z'
'-x, -y, -z'

loop_
_atom_site_label
_atom_site_type_symbol
_atom_site_fract_x
_atom_site_fract_y
_atom_site_fract_z
_atom_site_U_iso_or_equiv
_atom_site_adp_type
_atom_site_occupancy
_atom_site_symmetry_multiplicity
_atom_site_calc_flag
_atom_site_refinement_flags
O1 O -0.06397(12) 0.07091(13) 0.27324(8) 0.0553(3) Uani 1 1 d .
O2 O -0.11204(12) 0.13671(13) 0.13572(8) 0.0531(3) Uani 1 1 d .
O3 O 0.40702(15) 0.19031(17) 0.53443(8) 0.0719(4) Uani 1 1 d .
O4 O 0.18128(13) 0.04256(14) 0.44408(8) 0.0580(3) Uani 1 1 d .
O5 O 0.44786(12) 0.35621(13) 0.41252(8) 0.0550(3) Uani 1 1 d .
H5A H 0.4611 0.4295 0.4619 0.083 Uiso 1 1 calc R
C1 C 0.3167(2) 0.36968(19) -0.00371(12) 0.0561(4) Uani 1 1 d .
H1A H 0.3543 0.3933 -0.0566 0.067 Uiso 1 1 calc R
C2 C 0.40942(19) 0.33251(18) 0.06630(13) 0.0553(4) Uani 1 1 d .
H2A H 0.5115 0.3347 0.0621 0.066 Uiso 1 1 calc R
C3 C 0.35253(16) 0.29178(17) 0.14318(11) 0.0447(3) Uani 1 1 d .
H3A H 0.4173 0.2679 0.1905 0.054 Uiso 1 1 calc R
C4 C 0.20059(15) 0.28601(14) 0.15078(9) 0.0354(3) Uani 1 1 d .
C5 C 0.11026(17) 0.33172(18) 0.08201(11) 0.0464(3) Uani 1 1 d .
H5B H 0.0098 0.3355 0.0878 0.056 Uiso 1 1 calc R
C6 C 0.1677(2) 0.37169(19) 0.00495(11) 0.0552(4) Uani 1 1 d .
H6A H 0.1051 0.4000 -0.0412 0.066 Uiso 1 1 calc R
C7 C 0.01685(16) 0.47751(16) 0.30681(9) 0.0399(3) Uani 1 1 d .
C8 C 0.0393(2) 0.60978(19) 0.27612(12) 0.0567(4) Uani 1 1 d .
H8A H 0.1346 0.6491 0.2633 0.068 Uiso 1 1 calc R
C9 C -0.0776(3) 0.6841(2) 0.26422(15) 0.0765(6) Uani 1 1 d .
H9A H -0.0605 0.7731 0.2438 0.092 Uiso 1 1 calc R
C10 C -0.2181(3) 0.6275(3) 0.28227(14) 0.0766(6) Uani 1 1 d .
H10A H -0.2970 0.6773 0.2736 0.092 Uiso 1 1 calc R
C11 C -0.2432(2) 0.4967(2) 0.31329(13) 0.0650(5) Uani 1 1 d .
H11A H -0.3391 0.4580 0.3255 0.078 Uiso 1 1 calc R
C12 C -0.12611(18) 0.42280(19) 0.32631(11) 0.0499(4) Uani 1 1 d .
H12A H -0.1433 0.3354 0.3484 0.060 Uiso 1 1 calc R
C13 C 0.29018(15) 0.04284(15) 0.24872(9) 0.0364(3) Uani 1 1 d .
C14 C 0.21138(16) -0.05629(16) 0.15701(10) 0.0412(3) Uani 1 1 d .
H14A H 0.1282 -0.0325 0.1232 0.049 Uiso 1 1 calc R
C15 C 0.25618(19) -0.18984(17) 0.11606(11) 0.0491(4) Uani 1 1 d .
H15A H 0.2031 -0.2544 0.0545 0.059 Uiso 1 1 calc R
C16 C 0.3778(2) -0.22897(19) 0.16462(12) 0.0548(4) Uani 1 1 d .
H16A H 0.4057 -0.3202 0.1372 0.066 Uiso 1 1 calc R
C17 C 0.4571(2) -0.1309(2) 0.25425(12) 0.0579(4) Uani 1 1 d .
H17A H 0.5397 -0.1561 0.2878 0.070 Uiso 1 1 calc R
C18 C 0.41650(18) 0.00430(19) 0.29541(11) 0.0496(4) Uani 1 1 d .
H18A H 0.4741 0.0708 0.3552 0.060 Uiso 1 1 calc R
C19 C 0.14204(15) 0.24577(15) 0.23900(9) 0.0342(3) Uani 1 1 d .
C20 C 0.14881(16) 0.40112(15) 0.31962(9) 0.0382(3) Uani 1 1 d .
H20A H 0.2418 0.4755 0.3187 0.046 Uiso 1 1 calc R
C21 C 0.17993(17) 0.35807(17) 0.41495(10) 0.0448(3) Uani 1 1 d .
H21A H 0.0870 0.2986 0.4266 0.054 Uiso 1 1 calc R
H21B H 0.2223 0.4494 0.4708 0.054 Uiso 1 1 calc R
C22 C 0.29695(16) 0.26073(17) 0.39567(10) 0.0422(3) Uani 1 1 d .
C23 C -0.02215(15) 0.13977(15) 0.21769(9) 0.0369(3) Uani 1 1 d .
C24 C -0.2702(2) 0.0507(3) 0.11841(16) 0.0744(6) Uani 1 1 d .
H24A H -0.3254 0.0559 0.0575 0.112 Uiso 1 1 calc R
H24B H -0.3173 0.0947 0.1714 0.112 Uiso 1 1 calc R
H24C H -0.2730 -0.0554 0.1149 0.112 Uiso 1 1 calc R
C25 C 0.30251(18) 0.15865(19) 0.46532(10) 0.0486(4) Uani 1 1 d .
C26 C 0.1810(3) -0.0591(3) 0.50659(16) 0.0802(6) Uani 1 1 d .
H26A H 0.0880 -0.1398 0.4848 0.120 Uiso 1 1 calc R
H26B H 0.1867 -0.0007 0.5734 0.120 Uiso 1 1 calc R
H26C H 0.2681 -0.1042 0.5030 0.120 Uiso 1 1 calc R
N1 N 0.24692(13) 0.17808(13) 0.29261(7) 0.0375(3) Uani 1 1 d .

loop_
_atom_site_aniso_label
_atom_site_aniso_U_11
_atom_site_aniso_U_22
_atom_site_aniso_U_33
_atom_site_aniso_U_23
_atom_site_aniso_U_13
_atom_site_aniso_U_12
O1 0.0511(6) 0.0622(7) 0.0596(7) 0.0348(6) 0.0110(5) 0.0070(5)
O2 0.0422(6) 0.0624(7) 0.0483(6) 0.0236(5) -0.0041(4) -0.0031(5)
O3 0.0745(8) 0.0961(10) 0.0433(6) 0.0246(6) -0.0089(6) 0.0254(7)
O4 0.0603(7) 0.0746(8) 0.0497(6) 0.0342(6) 0.0095(5) 0.0203(6)
O5 0.0471(6) 0.0577(6) 0.0482(6) 0.0032(5) 0.0010(5) 0.0068(5)
C1 0.0726(11) 0.0507(9) 0.0495(9) 0.0200(7) 0.0269(8) 0.0071(8)
C2 0.0522(9) 0.0516(9) 0.0698(10) 0.0225(8) 0.0293(8) 0.0114(7)
C3 0.0411(7) 0.0453(8) 0.0500(8) 0.0175(6) 0.0106(6) 0.0096(6)
C4 0.0393(7) 0.0329(6) 0.0328(6) 0.0083(5) 0.0076(5) 0.0072(5)
C5 0.0447(8) 0.0543(9) 0.0437(8) 0.0218(7) 0.0077(6) 0.0108(7)
C6 0.0650(10) 0.0581(9) 0.0436(8) 0.0244(7) 0.0070(7) 0.0068(8)
C7 0.0478(8) 0.0411(7) 0.0335(7) 0.0091(5) 0.0113(6) 0.0172(6)
C8 0.0737(11) 0.0498(9) 0.0583(9) 0.0224(7) 0.0246(8) 0.0246(8)
C9 0.1145(17) 0.0680(12) 0.0727(12) 0.0345(10) 0.0297(12) 0.0547(12)
C10 0.0951(15) 0.0957(15) 0.0580(11) 0.0205(10) 0.0164(10) 0.0686(13)
C11 0.0541(10) 0.0914(14) 0.0530(9) 0.0111(9) 0.0154(8) 0.0351(9)
C12 0.0508(9) 0.0567(9) 0.0480(8) 0.0162(7) 0.0162(7) 0.0206(7)
C13 0.0385(7) 0.0414(7) 0.0336(6) 0.0140(5) 0.0089(5) 0.0140(6)
C14 0.0420(7) 0.0442(7) 0.0382(7) 0.0122(6) 0.0045(6) 0.0146(6)
C15 0.0546(9) 0.0445(8) 0.0444(8) 0.0056(6) 0.0077(7) 0.0140(7)
C16 0.0635(10) 0.0519(9) 0.0570(9) 0.0138(7) 0.0188(8) 0.0302(8)
C17 0.0602(10) 0.0738(11) 0.0515(9) 0.0199(8) 0.0105(7) 0.0416(9)
C18 0.0491(8) 0.0627(9) 0.0375(7) 0.0089(7) 0.0027(6) 0.0260(7)
C19 0.0365(7) 0.0369(7) 0.0313(6) 0.0108(5) 0.0060(5) 0.0129(5)
C20 0.0406(7) 0.0379(7) 0.0359(7) 0.0085(5) 0.0094(5) 0.0106(6)
C21 0.0516(8) 0.0502(8) 0.0326(7) 0.0072(6) 0.0074(6) 0.0193(7)
C22 0.0426(7) 0.0505(8) 0.0315(7) 0.0079(6) 0.0033(5) 0.0146(6)
C23 0.0405(7) 0.0359(7) 0.0373(7) 0.0125(5) 0.0086(6) 0.0131(6)
C24 0.0458(9) 0.0855(13) 0.0774(12) 0.0300(11) -0.0086(9) -0.0116(9)
C25 0.0536(9) 0.0645(10) 0.0326(7) 0.0139(7) 0.0077(6) 0.0269(8)
C26 0.0942(15) 0.0948(15) 0.0718(12) 0.0549(12) 0.0183(11) 0.0277(12)
N1 0.0416(6) 0.0436(6) 0.0285(5) 0.0090(5) 0.0038(4) 0.0174(5)

loop_
_atom_type_symbol
_atom_type_description
_atom_type_scat_dispersion_real
_atom_type_scat_dispersion_imag
_atom_type_scat_source
C C 0.0033 0.0016 'International Tables Vol C Tables 4.2.6.8 and 6.1.1.4'
H H 0.0000 0.0000 'International Tables Vol C Tables 4.2.6.8 and 6.1.1.4'
N N 0.0061 0.0033 'International Tables Vol C Tables 4.2.6.8 and 6.1.1.4'
O O 0.0106 0.0060 'International Tables Vol C Tables 4.2.6.8 and 6.1.1.4'

loop_
_geom_angle_atom_site_label_1
_geom_angle_atom_site_label_2
_geom_angle_atom_site_label_3
_geom_angle
C23 O2 C24 116.09(12)
C25 O4 C26 116.15(14)
C2 C1 C6 119.36(14)
C1 C2 C3 120.56(15)
C2 C3 C4 121.02(14)
C3 C4 C5 117.64(13)
C3 C4 C19 119.84(12)
C5 C4 C19 122.24(12)
C6 C5 C4 120.93(15)
C1 C6 C5 120.33(15)
C8 C7 C12 118.07(14)
C8 C7 C20 119.02(13)
C12 C7 C20 122.89(13)
C9 C8 C7 121.01(18)
C10 C9 C8 120.14(18)
C9 C10 C11 120.02(16)
C10 C11 C12 120.04(18)
C11 C12 C7 120.69(16)
C18 C13 C14 117.71(12)
C18 C13 N1 120.48(12)
C14 C13 N1 121.80(12)
C15 C14 C13 120.37(13)
C16 C15 C14 121.20(14)
C17 C16 C15 118.72(14)
C16 C17 C18 121.03(14)
C17 C18 C13 120.90(14)
N1 C19 C4 112.58(10)
N1 C19 C23 107.73(10)
C4 C19 C23 116.92(10)
N1 C19 C20 101.39(10)
C4 C19 C20 108.61(10)
C23 C19 C20 108.42(10)
C7 C20 C21 116.40(11)
C7 C20 C19 117.41(11)
C21 C20 C19 102.49(10)
C20 C21 C22 102.36(11)
O5 C22 N1 109.63(11)
O5 C22 C21 111.12(12)
N1 C22 C21 103.17(10)
O5 C22 C25 106.84(11)
N1 C22 C25 115.26(12)
C21 C22 C25 110.87(12)
O1 C23 O2 123.30(13)
O1 C23 C19 121.95(12)
O2 C23 C19 114.72(11)
O3 C25 O4 125.11(15)
O3 C25 C22 121.15(15)
O4 C25 C22 113.66(12)
C13 N1 C22 123.08(11)
C13 N1 C19 123.26(10)
C22 N1 C19 113.63(10)

loop_
_geom_bond_atom_site_label_1
_geom_bond_atom_site_label_2
_geom_bond_distance
O1 C23 1.1943(16)
O2 C23 1.3219(16)
O2 C24 1.4478(19)
O3 C25 1.2010(18)
O4 C25 1.312(2)
O4 C26 1.450(2)
O5 C22 1.4239(18)
C1 C2 1.369(2)
C1 C6 1.373(3)
C2 C3 1.383(2)
C3 C4 1.3854(19)
C4 C5 1.3902(19)
C4 C19 1.5383(17)
C5 C6 1.385(2)
C7 C8 1.384(2)
C7 C12 1.387(2)
C7 C20 1.5100(19)
C8 C9 1.379(3)
C9 C10 1.362(3)
C10 C11 1.376(3)
C11 C12 1.380(2)
C13 C18 1.3932(19)
C13 C14 1.3936(19)
C13 N1 1.3984(17)
C14 C15 1.382(2)
C15 C16 1.374(2)
C16 C17 1.371(2)
C17 C18 1.376(2)
C19 N1 1.4645(16)
C19 C23 1.5521(18)
C19 C20 1.5769(18)
C20 C21 1.5208(19)
C21 C22 1.5235(19)
C22 N1 1.4393(17)
C22 C25 1.537(2)

loop_
_geom_torsion_atom_site_label_1
_geom_torsion_atom_site_label_2
_geom_torsion_atom_site_label_3
_geom_torsion_atom_site_label_4
_geom_torsion
C6 C1 C2 C3 2.4(2)
C1 C2 C3 C4 0.7(2)
C2 C3 C4 C5 -3.9(2)
C2 C3 C4 C19 -177.91(13)
C3 C4 C5 C6 4.2(2)
C19 C4 C5 C6 178.06(13)
C2 C1 C6 C5 -2.0(3)
C4 C5 C6 C1 -1.3(2)
C12 C7 C8 C9 -0.7(2)
C20 C7 C8 C9 -179.46(16)
C7 C8 C9 C10 -0.3(3)
C8 C9 C10 C11 0.6(3)
C9 C10 C11 C12 0.1(3)
C10 C11 C12 C7 -1.1(3)
C8 C7 C12 C11 1.4(2)
C20 C7 C12 C11 -179.91(14)
C18 C13 C14 C15 1.6(2)
N1 C13 C14 C15 -179.39(13)
C13 C14 C15 C16 0.6(2)
C14 C15 C16 C17 -1.5(3)
C15 C16 C17 C18 0.1(3)
C16 C17 C18 C13 2.2(3)
C14 C13 C18 C17 -3.0(2)
N1 C13 C18 C17 178.00(14)
C3 C4 C19 N1 -15.13(17)
C5 C4 C19 N1 171.11(12)
C3 C4 C19 C23 -140.66(13)
C5 C4 C19 C23 45.59(17)
C3 C4 C19 C20 96.32(14)
C5 C4 C19 C20 -77.43(15)
C8 C7 C20 C21 132.35(14)
C12 C7 C20 C21 -46.35(19)
C8 C7 C20 C19 -105.68(15)
C12 C7 C20 C19 75.62(17)
N1 C19 C20 C7 -158.89(11)
C4 C19 C20 C7 82.35(14)
C23 C19 C20 C7 -45.65(15)
N1 C19 C20 C21 -30.00(13)
C4 C19 C20 C21 -148.76(11)
C23 C19 C20 C21 83.24(12)
C7 C20 C21 C22 170.38(12)
C19 C20 C21 C22 40.85(13)
C20 C21 C22 O5 81.36(13)
C20 C21 C22 N1 -36.05(14)
C20 C21 C22 C25 -159.98(12)
C24 O2 C23 O1 3.4(2)
C24 O2 C23 C19 -174.34(14)
N1 C19 C23 O1 33.08(17)
C4 C19 C23 O1 160.99(13)
C20 C19 C23 O1 -75.89(16)
N1 C19 C23 O2 -149.18(11)
C4 C19 C23 O2 -21.27(16)
C20 C19 C23 O2 101.85(13)
C26 O4 C25 O3 -4.0(2)
C26 O4 C25 C22 179.22(14)
O5 C22 C25 O3 16.64(19)
N1 C22 C25 O3 138.72(15)
C21 C22 C25 O3 -104.57(17)
O5 C22 C25 O4 -166.43(12)
N1 C22 C25 O4 -44.36(17)
C21 C22 C25 O4 72.35(16)
C18 C13 N1 C22 -17.9(2)
C14 C13 N1 C22 163.11(13)
C18 C13 N1 C19 164.41(13)
C14 C13 N1 C19 -14.53(19)
O5 C22 N1 C13 81.18(15)
C21 C22 N1 C13 -160.37(12)
C25 C22 N1 C13 -39.38(18)
O5 C22 N1 C19 -100.97(13)
C21 C22 N1 C19 17.47(15)
C25 C22 N1 C19 138.47(12)
C4 C19 N1 C13 -58.43(16)
C23 C19 N1 C13 71.94(14)
C20 C19 N1 C13 -174.30(11)
C4 C19 N1 C22 123.73(12)
C23 C19 N1 C22 -105.90(12)
C20 C19 N1 C22 7.85(14)
